data_4033339
loop_
_publ_author_name
'Wei, Jian'
'Li, Yuntong'
'Tao, Cheng'
'Wang, Huifei'
'Cheng, Bin'
'Zhai, Hongbin'
'Li, Yun'

_publ_section_title
;
 Organocatalytic Synthesis of 4-Aryl-1,2,3,4-tetrahydropyridines from
 Morita-Baylis-Hillman Carbonates through a One-Pot Three-Component
 Cyclization.
;
_journal_issue 2
_journal_name_full 'The Journal of organic chemistry'
_journal_page_first 835
_journal_page_last 842
_journal_paper_doi 10.1021/acs.joc.7b02818
_journal_volume 83
_journal_year 2018
_chemical_formula_moiety 'C22 H25 N O4'
_chemical_formula_sum 'C22 H25 N O4'
_chemical_formula_weight 367.43
_space_group_crystal_system monoclinic
_space_group_IT_number 14
_space_group_name_Hall '-P 2ybc'
_space_group_name_H-M_alt 'P 1 21/c 1'
_symmetry_space_group_name_Hall '-P 2ybc'
_symmetry_space_group_name_H-M 'P 1 21/c 1'
_atom_sites_solution_hydrogens geom
_atom_sites_solution_primary direct
_audit_creation_date 2017-09-18
_audit_creation_method
;
Olex2 1.2
(compiled 2017.08.10 svn.r3458 for OlexSys, GUI svn.r5381)
;
_cell_angle_alpha 90
_cell_angle_beta 105.478(7)
_cell_angle_gamma 90
_cell_formula_units_Z 8
_cell_length_a 16.8558(11)
_cell_length_b 8.0593(5)
_cell_length_c 29.356(2)
_cell_measurement_reflns_used 2797
_cell_measurement_temperature 289.23(13)
_cell_measurement_theta_max 22.9450
_cell_measurement_theta_min 3.4930
_cell_volume 3843.3(5)
_computing_cell_refinement
;
CrysAlisPro, Agilent Technologies,
Version 1.171.36.28 (release 01-02-2013 CrysAlis171 .NET)
(compiled Feb  1 2013,16:14:44)
;
_computing_data_collection
;
CrysAlisPro, Agilent Technologies,
Version 1.171.36.28 (release 01-02-2013 CrysAlis171 .NET)
(compiled Feb  1 2013,16:14:44)
;
_computing_data_reduction
;
CrysAlisPro, Agilent Technologies,
Version 1.171.36.28 (release 01-02-2013 CrysAlis171 .NET)
(compiled Feb  1 2013,16:14:44)
;
_computing_molecular_graphics 'Olex2 (Dolomanov et al., 2009)'
_computing_publication_material 'Olex2 (Dolomanov et al., 2009)'
_computing_structure_refinement 'ShelXL (Sheldrick, 2015)'
_computing_structure_solution 'ShelXS (Sheldrick, 2008)'
_diffrn_ambient_temperature 289.23(13)
_diffrn_detector_area_resol_mean 16.0733
_diffrn_measured_fraction_theta_full 0.979
_diffrn_measured_fraction_theta_max 0.978
_diffrn_measurement_details
;
#__ type_ start__ end____ width___ exp.time_
  1 omega -100.00  -71.00   1.0000   18.0000
omega____ theta____ kappa____ phi______ frames
    -      -19.3492  178.0000    0.0000 29

#__ type_ start__ end____ width___ exp.time_
  2 omega  -11.00   23.00   1.0000   18.0000
omega____ theta____ kappa____ phi______ frames
    -      -19.3492  -99.0000  -30.0000 34

#__ type_ start__ end____ width___ exp.time_
  3 omega  -44.00   78.00   1.0000   18.0000
omega____ theta____ kappa____ phi______ frames
    -       22.7867  -19.0000 -120.0000 122

#__ type_ start__ end____ width___ exp.time_
  4 omega   44.00  102.00   1.0000   18.0000
omega____ theta____ kappa____ phi______ frames
    -       22.7867  178.0000  -60.0000 58

#__ type_ start__ end____ width___ exp.time_
  5 omega   -9.00   16.00   1.0000   18.0000
omega____ theta____ kappa____ phi______ frames
    -       22.7867   38.0000   60.0000 25

#__ type_ start__ end____ width___ exp.time_
  6 omega   -9.00   96.00   1.0000   18.0000
omega____ theta____ kappa____ phi______ frames
    -       22.7867   38.0000  -60.0000 105
;
_diffrn_measurement_device_type 'SuperNova, Dual, Cu at zero, Eos'
_diffrn_measurement_method '\w scans'
_diffrn_orient_matrix_UB_11 0.0176954000
_diffrn_orient_matrix_UB_12 0.0489598000
_diffrn_orient_matrix_UB_13 -0.0148154000
_diffrn_orient_matrix_UB_21 0.0226419000
_diffrn_orient_matrix_UB_22 -0.0697697000
_diffrn_orient_matrix_UB_23 -0.0042572000
_diffrn_orient_matrix_UB_31 -0.0328909000
_diffrn_orient_matrix_UB_32 -0.0217402000
_diffrn_orient_matrix_UB_33 -0.0197782000
_diffrn_radiation_monochromator mirror
_diffrn_radiation_type MoK\a
_diffrn_radiation_wavelength 0.71073
_diffrn_reflns_av_R_equivalents 0.0567
_diffrn_reflns_av_unetI/netI 0.0740
_diffrn_reflns_Laue_measured_fraction_full 0.979
_diffrn_reflns_Laue_measured_fraction_max 0.978
_diffrn_reflns_limit_h_max 20
_diffrn_reflns_limit_h_min -20
_diffrn_reflns_limit_k_max 9
_diffrn_reflns_limit_k_min -9
_diffrn_reflns_limit_l_max 36
_diffrn_reflns_limit_l_min -35
_diffrn_reflns_number 22831
_diffrn_reflns_point_group_measured_fraction_full 0.979
_diffrn_reflns_point_group_measured_fraction_max 0.978
_diffrn_reflns_theta_full 25.500
_diffrn_reflns_theta_max 26.022
_diffrn_reflns_theta_min 3.317
_diffrn_source 'SuperNova (Mo) X-ray Source'
_exptl_absorpt_coefficient_mu 0.087
_exptl_absorpt_correction_T_max 1.00000
_exptl_absorpt_correction_T_min 0.73568
_exptl_absorpt_correction_type multi-scan
_exptl_absorpt_process_details
;
CrysAlisPro, Agilent Technologies,
Version 1.171.36.28 (release 01-02-2013 CrysAlis171 .NET)
(compiled Feb  1 2013,16:14:44)
Empirical absorption correction using spherical harmonics,
 implemented in SCALE3 ABSPACK scaling algorithm.
;
_exptl_crystal_colour 'clear light colourless'
_exptl_crystal_colour_lustre clear
_exptl_crystal_colour_modifier light
_exptl_crystal_colour_primary colourless
_exptl_crystal_density_diffrn 1.270
_exptl_crystal_description block
_exptl_crystal_F_000 1568
_exptl_crystal_size_max 0.23
_exptl_crystal_size_mid 0.21
_exptl_crystal_size_min 0.15
_refine_diff_density_max 0.214
_refine_diff_density_min -0.235
_refine_diff_density_rms 0.045
_refine_ls_extinction_method none
_refine_ls_goodness_of_fit_ref 1.069
_refine_ls_hydrogen_treatment constr
_refine_ls_matrix_type full
_refine_ls_number_parameters 495
_refine_ls_number_reflns 7375
_refine_ls_number_restraints 0
_refine_ls_restrained_S_all 1.069
_refine_ls_R_factor_all 0.1125
_refine_ls_R_factor_gt 0.0643
_refine_ls_shift/su_max 0.000
_refine_ls_shift/su_mean 0.000
_refine_ls_structure_factor_coef Fsqd
_refine_ls_weighting_details 'w=1/[\s^2^(Fo^2^)+(0.0358P)^2^+1.7808P] where P=(Fo^2^+2Fc^2^)/3'
_refine_ls_weighting_scheme calc
_refine_ls_wR_factor_gt 0.1273
_refine_ls_wR_factor_ref 0.1527
_reflns_Friedel_coverage 0.000
_reflns_number_gt 4435
_reflns_number_total 7375
_reflns_threshold_expression 'I > 2\s(I)'
_cod_data_source_file jo7b02818_si_002.cif
_cod_data_source_block weijian_1124_3
_cod_depositor_comments
;
Adding full bibliography for 4033337--4033340.cif.

2020-08-05
Z value and formula fixed to values more according to usual
chemical conventions.                 miguel
;
_cod_original_formula_sum 'C44 H50 N2 O8'
_cod_original_formula_weight 734.86
_cod_original_formula_moiety '2(C22 H25 N O4)'
_cod_original_formula_units_Z 4
_cod_original_cell_volume 3843.3(4)
_cod_database_code 4033339
_shelx_shelxl_version_number 2016/6
_shelx_space_group_comment
;
The symmetry employed for this shelxl refinement is uniquely defined
by the following loop, which should always be used as a source of
symmetry information in preference to the above space-group names.
They are only intended as comments.
;
_reflns_odcompleteness_completeness 97.06
_reflns_odcompleteness_iscentric 1
_reflns_odcompleteness_theta 26.32
_olex2_refinement_description
;
1. Fixed Uiso
 At 1.2 times of:
  All C(H) groups, All C(H,H) groups
 At 1.5 times of:
  All C(H,H,H) groups
2.a Ternary CH refined with riding coordinates:
 C11(H11), C12(H12), C33(H33), C34(H34)
2.b Secondary CH2 refined with riding coordinates:
 C13(H13A,H13B), C17(H17A,H17B), C35(H35A,H35B), C41(H41A,H41B)
2.c Aromatic/amide H refined with riding coordinates:
 C3(H3), C4(H4), C5(H5), C6(H6), C8(H8), C9(H9), C10(H10), C24(H24), C25(H25),
 C26(H26), C28(H28), C29(H29), C30(H30), C31(H31)
2.d Idealised Me refined as rotating group:
 C18(H18A,H18B,H18C), C20(H20A,H20B,H20C), C21(H21A,H21B,H21C), C22(H22A,H22B,
 H22C), C39(H39A,H39B,H39C), C42(H42A,H42B,H42C), C43(H43A,H43B,H43C), C44(H44A,
 H44B,H44C)
;
_olex2_date_sample_data_collection 2016-11-24
_olex2_submission_special_instructions 'No special instructions were received'

loop_
_space_group_symop_operation_xyz
'x, y, z'
'-x, y+1/2, -z+1/2'
'-x, -y, -z'
'x, -y-1/2, z-1/2'

loop_
_atom_site_label
_atom_site_type_symbol
_atom_site_fract_x
_atom_site_fract_y
_atom_site_fract_z
_atom_site_U_iso_or_equiv
_atom_site_adp_type
_atom_site_occupancy
_atom_site_site_symmetry_order
_atom_site_calc_flag
_atom_site_refinement_flags_posn
O1 O 0.74126(17) 0.8335(3) 0.57038(8) 0.0750(8) Uani 1 1 d .
O2 O 0.73163(13) 1.0735(3) 0.53239(7) 0.0519(6) Uani 1 1 d .
O3 O 0.65440(14) 1.2931(3) 0.68650(8) 0.0618(7) Uani 1 1 d .
O4 O 0.69137(12) 1.4145(3) 0.62683(8) 0.0513(6) Uani 1 1 d .
N1 N 0.82504(15) 0.9054(3) 0.67359(8) 0.0412(6) Uani 1 1 d .
C1 C 0.88664(15) 1.3174(3) 0.64577(9) 0.0313(6) Uani 1 1 d .
C2 C 0.92216(15) 1.4251(3) 0.61807(10) 0.0336(6) Uani 1 1 d .
C3 C 0.89049(18) 1.4422(4) 0.56824(11) 0.0441(8) Uani 1 1 d .
H3 H 0.844573 1.380702 0.552662 0.053 Uiso 1 1 calc R
C4 C 0.9260(2) 1.5471(5) 0.54273(13) 0.0635(10) Uani 1 1 d .
H4 H 0.904054 1.556811 0.510234 0.076 Uiso 1 1 calc R
C5 C 0.9957(2) 1.6399(5) 0.56568(16) 0.0682(11) Uani 1 1 d .
H5 H 1.019514 1.711755 0.548317 0.082 Uiso 1 1 calc R
C6 C 1.0283(2) 1.6257(4) 0.61265(15) 0.0596(10) Uani 1 1 d .
H6 H 1.074882 1.687205 0.627207 0.072 Uiso 1 1 calc R
C7 C 0.99333(16) 1.5193(4) 0.64032(11) 0.0415(7) Uani 1 1 d .
C8 C 1.02748(18) 1.5056(4) 0.68961(12) 0.0532(9) Uani 1 1 d .
H8 H 1.074291 1.566166 0.704305 0.064 Uiso 1 1 calc R
C9 C 0.99255(18) 1.4052(4) 0.71545(11) 0.0524(9) Uani 1 1 d .
H9 H 1.015149 1.397794 0.747946 0.063 Uiso 1 1 calc R
C10 C 0.92198(17) 1.3112(4) 0.69365(10) 0.0421(7) Uani 1 1 d .
H10 H 0.898779 1.243141 0.712229 0.050 Uiso 1 1 calc R
C11 C 0.81178(15) 1.2117(3) 0.62274(9) 0.0297(6) Uani 1 1 d .
H11 H 0.777715 1.275292 0.596196 0.036 Uiso 1 1 calc R
C12 C 0.83816(16) 1.0503(3) 0.60242(10) 0.0353(7) Uani 1 1 d .
H12 H 0.879366 1.078632 0.585627 0.042 Uiso 1 1 calc R
C13 C 0.87695(18) 0.9323(4) 0.64185(11) 0.0444(8) Uani 1 1 d .
H13A H 0.887014 0.826812 0.628474 0.053 Uiso 1 1 calc R
H13B H 0.929587 0.976590 0.659681 0.053 Uiso 1 1 calc R
C14 C 0.76716(16) 1.0184(4) 0.67849(9) 0.0355(7) Uani 1 1 d .
C15 C 0.75864(15) 1.1679(3) 0.65497(9) 0.0309(6) Uani 1 1 d .
C16 C 0.69712(16) 1.2912(4) 0.65925(10) 0.0368(7) Uani 1 1 d .
C17 C 0.63137(19) 1.5442(4) 0.62627(13) 0.0579(9) Uani 1 1 d .
H17A H 0.649802 1.646463 0.614978 0.069 Uiso 1 1 calc R
H17B H 0.627387 1.563082 0.658216 0.069 Uiso 1 1 calc R
C18 C 0.5487(2) 1.4998(4) 0.59546(13) 0.0650(10) Uani 1 1 d .
H18A H 0.554104 1.459645 0.565648 0.098 Uiso 1 1 calc GR
H18B H 0.513946 1.596152 0.590374 0.098 Uiso 1 1 calc GR
H18C H 0.524661 1.414924 0.610488 0.098 Uiso 1 1 calc GR
C19 C 0.76591(19) 0.9709(4) 0.56778(10) 0.0415(7) Uani 1 1 d .
C20 C 0.6607(2) 1.0115(5) 0.49712(11) 0.0659(11) Uani 1 1 d .
H20A H 0.639037 1.097523 0.474614 0.099 Uiso 1 1 calc GR
H20B H 0.619301 0.977448 0.512158 0.099 Uiso 1 1 calc GR
H20C H 0.676675 0.918432 0.481184 0.099 Uiso 1 1 calc GR
C21 C 0.8303(2) 0.7379(4) 0.69329(13) 0.0629(10) Uani 1 1 d .
H21A H 0.810035 0.738347 0.720913 0.094 Uiso 1 1 calc GR
H21B H 0.886573 0.701760 0.701704 0.094 Uiso 1 1 calc GR
H21C H 0.797631 0.663692 0.670180 0.094 Uiso 1 1 calc GR
C22 C 0.71504(19) 0.9672(4) 0.71015(11) 0.0516(9) Uani 1 1 d .
H22A H 0.685115 0.868296 0.697912 0.077 Uiso 1 1 calc GR
H22B H 0.676973 1.054431 0.711505 0.077 Uiso 1 1 calc GR
H22C H 0.749610 0.945937 0.741317 0.077 Uiso 1 1 calc GR
O5 O 0.67566(17) 0.6690(3) 0.42983(8) 0.0751(8) Uani 1 1 d .
O6 O 0.70261(14) 0.4290(3) 0.46838(7) 0.0533(6) Uani 1 1 d .
O7 O 0.47905(11) 0.2122(3) 0.31701(7) 0.0482(6) Uani 1 1 d .
O8 O 0.57601(11) 0.0804(2) 0.37210(7) 0.0483(6) Uani 1 1 d .
N2 N 0.66406(14) 0.5928(3) 0.32580(8) 0.0388(6) Uani 1 1 d .
C23 C 0.75265(15) 0.1818(3) 0.35583(9) 0.0308(6) Uani 1 1 d .
C24 C 0.74488(17) 0.1858(4) 0.30824(10) 0.0392(7) Uani 1 1 d .
H24 H 0.703946 0.251277 0.289004 0.047 Uiso 1 1 calc R
C25 C 0.79684(19) 0.0942(4) 0.28775(11) 0.0490(8) Uani 1 1 d .
H25 H 0.790534 0.100938 0.255353 0.059 Uiso 1 1 calc R
C26 C 0.85638(18) -0.0045(4) 0.31468(12) 0.0505(8) Uani 1 1 d .
H26 H 0.891099 -0.063462 0.300712 0.061 Uiso 1 1 calc R
C27 C 0.86588(16) -0.0180(4) 0.36375(11) 0.0393(7) Uani 1 1 d .
C28 C 0.92586(18) -0.1247(4) 0.39204(14) 0.0558(9) Uani 1 1 d .
H28 H 0.959392 -0.187272 0.378109 0.067 Uiso 1 1 calc R
C29 C 0.9350(2) -0.1366(5) 0.43931(15) 0.0652(11) Uani 1 1 d .
H29 H 0.974677 -0.207251 0.457453 0.078 Uiso 1 1 calc R
C30 C 0.88521(19) -0.0434(4) 0.46086(12) 0.0591(10) Uani 1 1 d .
H30 H 0.891981 -0.052324 0.493262 0.071 Uiso 1 1 calc R
C31 C 0.82654(17) 0.0610(4) 0.43460(11) 0.0446(8) Uani 1 1 d .
H31 H 0.794161 0.122799 0.449513 0.054 Uiso 1 1 calc R
C32 C 0.81413(15) 0.0768(3) 0.38485(10) 0.0321(6) Uani 1 1 d .
C33 C 0.69844(15) 0.2888(3) 0.37817(9) 0.0300(6) Uani 1 1 d .
H33 H 0.688922 0.226603 0.404918 0.036 Uiso 1 1 calc R
C34 C 0.74325(16) 0.4516(3) 0.39797(10) 0.0355(7) Uani 1 1 d .
H34 H 0.800096 0.423859 0.414865 0.043 Uiso 1 1 calc R
C35 C 0.74562(17) 0.5683(4) 0.35806(10) 0.0425(7) Uani 1 1 d .
H35A H 0.767523 0.674537 0.371095 0.051 Uiso 1 1 calc R
H35B H 0.782219 0.523505 0.340631 0.051 Uiso 1 1 calc R
C36 C 0.60212(16) 0.4806(3) 0.32126(9) 0.0333(6) Uani 1 1 d .
C37 C 0.61506(15) 0.3316(3) 0.34554(9) 0.0302(6) Uani 1 1 d .
C38 C 0.70321(18) 0.5319(4) 0.43257(11) 0.0420(8) Uani 1 1 d .
C39 C 0.6651(2) 0.4917(5) 0.50356(11) 0.0674(11) Uani 1 1 d .
H39A H 0.609719 0.526193 0.488612 0.101 Uiso 1 1 calc GR
H39B H 0.696141 0.584737 0.519361 0.101 Uiso 1 1 calc GR
H39C H 0.664306 0.406114 0.526176 0.101 Uiso 1 1 calc GR
C40 C 0.54969(16) 0.2102(3) 0.34209(9) 0.0330(6) Uani 1 1 d .
C41 C 0.51725(18) -0.0486(4) 0.37261(13) 0.0518(9) Uani 1 1 d .
H41A H 0.546260 -0.151072 0.383539 0.062 Uiso 1 1 calc R
H41B H 0.483111 -0.066583 0.340721 0.062 Uiso 1 1 calc R
C42 C 0.4636(2) -0.0046(4) 0.40412(12) 0.0614(10) Uani 1 1 d .
H42A H 0.428519 0.086538 0.390624 0.092 Uiso 1 1 calc GR
H42B H 0.497513 0.026557 0.434708 0.092 Uiso 1 1 calc GR
H42C H 0.430545 -0.098667 0.407223 0.092 Uiso 1 1 calc GR
C43 C 0.6534(2) 0.7536(4) 0.30190(11) 0.0508(8) Uani 1 1 d .
H43A H 0.612484 0.744314 0.272181 0.076 Uiso 1 1 calc GR
H43B H 0.704713 0.787862 0.296518 0.076 Uiso 1 1 calc GR
H43C H 0.636071 0.834283 0.321307 0.076 Uiso 1 1 calc GR
C44 C 0.52081(17) 0.5299(4) 0.28870(10) 0.0475(8) Uani 1 1 d .
H44A H 0.503004 0.632560 0.299303 0.071 Uiso 1 1 calc GR
H44B H 0.480824 0.445069 0.288715 0.071 Uiso 1 1 calc GR
H44C H 0.526579 0.543553 0.257259 0.071 Uiso 1 1 calc GR

loop_
_atom_site_aniso_label
_atom_site_aniso_U_11
_atom_site_aniso_U_22
_atom_site_aniso_U_33
_atom_site_aniso_U_23
_atom_site_aniso_U_13
_atom_site_aniso_U_12
O1 0.108(2) 0.0462(15) 0.0599(15) -0.0011(13) 0.0041(14) -0.0313(14)
O2 0.0591(14) 0.0484(14) 0.0402(12) 0.0003(11) -0.0004(11) -0.0111(11)
O3 0.0616(14) 0.0743(17) 0.0606(15) 0.0046(13) 0.0353(13) 0.0184(13)
O4 0.0510(13) 0.0386(12) 0.0720(15) 0.0102(12) 0.0300(11) 0.0141(10)
N1 0.0460(14) 0.0317(14) 0.0447(14) 0.0086(12) 0.0103(12) 0.0029(11)
C1 0.0285(13) 0.0267(15) 0.0379(15) -0.0028(13) 0.0074(12) 0.0026(11)
C2 0.0296(14) 0.0279(15) 0.0449(17) -0.0025(13) 0.0128(13) 0.0027(12)
C3 0.0403(16) 0.0445(18) 0.0487(18) 0.0073(16) 0.0143(14) -0.0036(14)
C4 0.067(2) 0.065(2) 0.063(2) 0.020(2) 0.0251(19) -0.0021(19)
C5 0.062(2) 0.057(2) 0.097(3) 0.022(2) 0.039(2) -0.0101(19)
C6 0.0436(18) 0.044(2) 0.098(3) -0.003(2) 0.031(2) -0.0113(16)
C7 0.0308(15) 0.0332(17) 0.063(2) -0.0062(15) 0.0173(14) -0.0007(12)
C8 0.0348(16) 0.052(2) 0.069(2) -0.0204(19) 0.0060(17) -0.0081(15)
C9 0.0423(18) 0.063(2) 0.0447(19) -0.0123(18) -0.0016(15) -0.0009(16)
C10 0.0398(16) 0.0464(19) 0.0371(16) 0.0003(15) 0.0053(14) 0.0006(14)
C11 0.0275(13) 0.0294(15) 0.0313(14) 0.0011(12) 0.0064(11) -0.0010(11)
C12 0.0377(15) 0.0325(16) 0.0388(16) 0.0001(13) 0.0156(13) 0.0015(12)
C13 0.0469(17) 0.0356(17) 0.0524(19) 0.0024(15) 0.0165(15) 0.0071(14)
C14 0.0337(15) 0.0386(17) 0.0321(15) 0.0012(13) 0.0055(12) -0.0078(13)
C15 0.0292(13) 0.0327(15) 0.0308(14) -0.0006(13) 0.0082(12) -0.0032(12)
C16 0.0315(14) 0.0401(18) 0.0379(16) -0.0049(14) 0.0080(13) -0.0035(13)
C17 0.053(2) 0.0333(18) 0.091(3) -0.0002(18) 0.0264(19) 0.0137(15)
C18 0.055(2) 0.061(2) 0.082(3) -0.007(2) 0.0241(19) 0.0142(18)
C19 0.0554(19) 0.0368(18) 0.0361(17) -0.0065(15) 0.0188(14) -0.0069(15)
C20 0.064(2) 0.076(3) 0.048(2) -0.0054(19) -0.0029(18) -0.018(2)
C21 0.068(2) 0.040(2) 0.076(3) 0.0213(18) 0.011(2) 0.0005(17)
C22 0.0560(19) 0.053(2) 0.0499(19) 0.0099(17) 0.0214(16) -0.0103(16)
O5 0.123(2) 0.0441(15) 0.0586(15) -0.0014(13) 0.0260(15) 0.0323(15)
O6 0.0762(16) 0.0450(13) 0.0427(12) -0.0019(11) 0.0228(11) 0.0117(11)
O7 0.0332(11) 0.0526(14) 0.0524(13) 0.0038(11) 0.0003(10) -0.0071(10)
O8 0.0363(11) 0.0348(12) 0.0691(15) 0.0135(11) 0.0059(10) -0.0065(9)
N2 0.0416(13) 0.0321(13) 0.0431(14) 0.0070(12) 0.0120(11) -0.0015(11)
C23 0.0283(13) 0.0274(14) 0.0374(16) -0.0013(12) 0.0102(12) -0.0033(11)
C24 0.0400(16) 0.0419(18) 0.0370(16) 0.0011(14) 0.0127(13) 0.0040(13)
C25 0.0506(19) 0.058(2) 0.0434(18) -0.0096(17) 0.0213(15) -0.0002(16)
C26 0.0434(17) 0.0466(19) 0.067(2) -0.0163(18) 0.0241(16) 0.0014(15)
C27 0.0304(14) 0.0332(16) 0.0548(19) -0.0062(15) 0.0124(14) -0.0016(12)
C28 0.0382(17) 0.042(2) 0.088(3) -0.0014(19) 0.0166(18) 0.0094(15)
C29 0.048(2) 0.059(2) 0.084(3) 0.020(2) 0.009(2) 0.0193(17)
C30 0.0486(19) 0.067(2) 0.058(2) 0.0214(19) 0.0071(17) 0.0123(18)
C31 0.0387(16) 0.0460(19) 0.0477(18) 0.0076(16) 0.0094(14) 0.0049(14)
C32 0.0285(13) 0.0260(14) 0.0426(16) 0.0008(13) 0.0108(12) -0.0049(11)
C33 0.0298(13) 0.0271(14) 0.0338(15) -0.0011(12) 0.0098(12) -0.0002(11)
C34 0.0306(14) 0.0337(16) 0.0391(16) -0.0037(13) 0.0036(12) -0.0013(12)
C35 0.0371(16) 0.0387(17) 0.0502(18) 0.0017(15) 0.0089(14) -0.0070(13)
C36 0.0340(14) 0.0324(16) 0.0361(16) -0.0013(13) 0.0139(12) 0.0013(12)
C37 0.0287(13) 0.0281(15) 0.0339(15) -0.0021(12) 0.0085(12) 0.0004(11)
C38 0.0471(18) 0.0356(18) 0.0386(17) -0.0067(15) 0.0035(14) 0.0038(14)
C39 0.088(3) 0.072(3) 0.046(2) -0.011(2) 0.0243(19) 0.014(2)
C40 0.0341(15) 0.0312(16) 0.0353(15) -0.0043(13) 0.0118(13) 0.0017(12)
C41 0.0428(17) 0.0331(18) 0.079(2) 0.0052(17) 0.0160(17) -0.0090(14)
C42 0.056(2) 0.062(2) 0.065(2) -0.001(2) 0.0138(18) -0.0180(18)
C43 0.062(2) 0.0362(18) 0.058(2) 0.0136(16) 0.0222(17) -0.0009(15)
C44 0.0444(17) 0.048(2) 0.0466(18) 0.0122(16) 0.0061(15) 0.0045(15)

loop_
_atom_type_symbol
_atom_type_description
_atom_type_scat_dispersion_real
_atom_type_scat_dispersion_imag
_atom_type_scat_source
C C 0.0033 0.0016 'International Tables Vol C Tables 4.2.6.8 and 6.1.1.4'
H H 0.0000 0.0000 'International Tables Vol C Tables 4.2.6.8 and 6.1.1.4'
N N 0.0061 0.0033 'International Tables Vol C Tables 4.2.6.8 and 6.1.1.4'
O O 0.0106 0.0060 'International Tables Vol C Tables 4.2.6.8 and 6.1.1.4'

loop_
_geom_angle_atom_site_label_1
_geom_angle_atom_site_label_2
_geom_angle_atom_site_label_3
_geom_angle
C19 O2 C20 116.6(2)
C16 O4 C17 116.9(3)
C13 N1 C21 114.1(3)
C14 N1 C13 122.4(2)
C14 N1 C21 122.8(3)
C2 C1 C11 120.7(2)
C10 C1 C2 118.2(2)
C10 C1 C11 121.1(3)
C3 C2 C1 123.1(2)
C7 C2 C1 119.6(3)
C7 C2 C3 117.3(3)
C2 C3 H3 119.2
C4 C3 C2 121.5(3)
C4 C3 H3 119.2
C3 C4 H4 120.0
C3 C4 C5 119.9(3)
C5 C4 H4 120.0
C4 C5 H5 119.8
C6 C5 C4 120.5(3)
C6 C5 H5 119.8
C5 C6 H6 119.3
C5 C6 C7 121.4(3)
C7 C6 H6 119.3
C6 C7 C2 119.3(3)
C8 C7 C2 119.5(3)
C8 C7 C6 121.2(3)
C7 C8 H8 119.9
C9 C8 C7 120.3(3)
C9 C8 H8 119.9
C8 C9 H9 119.7
C8 C9 C10 120.6(3)
C10 C9 H9 119.7
C1 C10 C9 121.8(3)
C1 C10 H10 119.1
C9 C10 H10 119.1
C1 C11 H11 107.5
C1 C11 C12 110.6(2)
C12 C11 H11 107.5
C15 C11 C1 114.4(2)
C15 C11 H11 107.5
C15 C11 C12 109.0(2)
C11 C12 H12 108.3
C13 C12 C11 110.2(2)
C13 C12 H12 108.3
C19 C12 C11 110.8(2)
C19 C12 H12 108.3
C19 C12 C13 111.0(2)
N1 C13 C12 112.0(2)
N1 C13 H13A 109.2
N1 C13 H13B 109.2
C12 C13 H13A 109.2
C12 C13 H13B 109.2
H13A C13 H13B 107.9
N1 C14 C15 120.7(3)
N1 C14 C22 115.7(3)
C15 C14 C22 123.5(3)
C14 C15 C11 121.3(2)
C14 C15 C16 122.1(3)
C16 C15 C11 116.6(2)
O3 C16 O4 120.6(3)
O3 C16 C15 128.6(3)
O4 C16 C15 110.8(3)
O4 C17 H17A 109.3
O4 C17 H17B 109.3
O4 C17 C18 111.7(3)
H17A C17 H17B 107.9
C18 C17 H17A 109.3
C18 C17 H17B 109.3
C17 C18 H18A 109.5
C17 C18 H18B 109.5
C17 C18 H18C 109.5
H18A C18 H18B 109.5
H18A C18 H18C 109.5
H18B C18 H18C 109.5
O1 C19 O2 122.7(3)
O1 C19 C12 125.8(3)
O2 C19 C12 111.5(2)
O2 C20 H20A 109.5
O2 C20 H20B 109.5
O2 C20 H20C 109.5
H20A C20 H20B 109.5
H20A C20 H20C 109.5
H20B C20 H20C 109.5
N1 C21 H21A 109.5
N1 C21 H21B 109.5
N1 C21 H21C 109.5
H21A C21 H21B 109.5
H21A C21 H21C 109.5
H21B C21 H21C 109.5
C14 C22 H22A 109.5
C14 C22 H22B 109.5
C14 C22 H22C 109.5
H22A C22 H22B 109.5
H22A C22 H22C 109.5
H22B C22 H22C 109.5
C38 O6 C39 116.2(3)
C40 O8 C41 117.1(2)
C35 N2 C43 113.9(2)
C36 N2 C35 122.6(2)
C36 N2 C43 123.3(2)
C24 C23 C32 118.6(3)
C24 C23 C33 121.4(2)
C32 C23 C33 120.0(2)
C23 C24 H24 119.1
C23 C24 C25 121.7(3)
C25 C24 H24 119.1
C24 C25 H25 119.7
C26 C25 C24 120.6(3)
C26 C25 H25 119.7
C25 C26 H26 119.8
C25 C26 C27 120.3(3)
C27 C26 H26 119.8
C26 C27 C28 121.0(3)
C26 C27 C32 119.2(3)
C28 C27 C32 119.8(3)
C27 C28 H28 119.6
C29 C28 C27 120.8(3)
C29 C28 H28 119.6
C28 C29 H29 119.8
C28 C29 C30 120.4(3)
C30 C29 H29 119.8
C29 C30 H30 119.8
C31 C30 C29 120.4(3)
C31 C30 H30 119.8
C30 C31 H31 119.4
C30 C31 C32 121.2(3)
C32 C31 H31 119.4
C27 C32 C23 119.4(3)
C27 C32 C31 117.4(3)
C31 C32 C23 123.2(3)
C23 C33 H33 107.5
C23 C33 C34 110.6(2)
C34 C33 H33 107.5
C37 C33 C23 114.7(2)
C37 C33 H33 107.5
C37 C33 C34 108.8(2)
C33 C34 H34 108.1
C35 C34 C33 110.4(2)
C35 C34 H34 108.1
C38 C34 C33 110.8(2)
C38 C34 H34 108.1
C38 C34 C35 111.4(2)
N2 C35 C34 111.8(2)
N2 C35 H35A 109.2
N2 C35 H35B 109.2
C34 C35 H35A 109.2
C34 C35 H35B 109.2
H35A C35 H35B 107.9
N2 C36 C37 121.0(2)
N2 C36 C44 115.6(2)
C37 C36 C44 123.3(2)
C36 C37 C33 121.0(2)
C36 C37 C40 122.3(2)
C40 C37 C33 116.6(2)
O5 C38 O6 122.8(3)
O5 C38 C34 126.1(3)
O6 C38 C34 111.2(2)
O6 C39 H39A 109.5
O6 C39 H39B 109.5
O6 C39 H39C 109.5
H39A C39 H39B 109.5
H39A C39 H39C 109.5
H39B C39 H39C 109.5
O7 C40 O8 119.8(2)
O7 C40 C37 129.1(3)
O8 C40 C37 111.2(2)
O8 C41 H41A 109.3
O8 C41 H41B 109.3
O8 C41 C42 111.5(3)
H41A C41 H41B 108.0
C42 C41 H41A 109.3
C42 C41 H41B 109.3
C41 C42 H42A 109.5
C41 C42 H42B 109.5
C41 C42 H42C 109.5
H42A C42 H42B 109.5
H42A C42 H42C 109.5
H42B C42 H42C 109.5
N2 C43 H43A 109.5
N2 C43 H43B 109.5
N2 C43 H43C 109.5
H43A C43 H43B 109.5
H43A C43 H43C 109.5
H43B C43 H43C 109.5
C36 C44 H44A 109.5
C36 C44 H44B 109.5
C36 C44 H44C 109.5
H44A C44 H44B 109.5
H44A C44 H44C 109.5
H44B C44 H44C 109.5

loop_
_geom_bond_atom_site_label_1
_geom_bond_atom_site_label_2
_geom_bond_distance
O1 C19 1.192(3)
O2 C19 1.333(3)
O2 C20 1.446(3)
O3 C16 1.211(3)
O4 C16 1.362(3)
O4 C17 1.451(3)
N1 C13 1.455(4)
N1 C14 1.370(4)
N1 C21 1.462(4)
C1 C2 1.426(4)
C1 C10 1.373(4)
C1 C11 1.523(3)
C2 C3 1.424(4)
C2 C7 1.423(4)
C3 H3 0.9300
C3 C4 1.369(4)
C4 H4 0.9300
C4 C5 1.404(5)
C5 H5 0.9300
C5 C6 1.346(5)
C6 H6 0.9300
C6 C7 1.414(5)
C7 C8 1.411(4)
C8 H8 0.9300
C8 C9 1.347(5)
C9 H9 0.9300
C9 C10 1.412(4)
C10 H10 0.9300
C11 H11 0.9800
C11 C12 1.545(4)
C11 C15 1.508(4)
C12 H12 0.9800
C12 C13 1.506(4)
C12 C19 1.505(4)
C13 H13A 0.9700
C13 H13B 0.9700
C14 C15 1.377(4)
C14 C22 1.497(4)
C15 C16 1.465(4)
C17 H17A 0.9700
C17 H17B 0.9700
C17 C18 1.489(4)
C18 H18A 0.9600
C18 H18B 0.9600
C18 H18C 0.9600
C20 H20A 0.9600
C20 H20B 0.9600
C20 H20C 0.9600
C21 H21A 0.9600
C21 H21B 0.9600
C21 H21C 0.9600
C22 H22A 0.9600
C22 H22B 0.9600
C22 H22C 0.9600
O5 C38 1.193(3)
O6 C38 1.341(4)
O6 C39 1.439(4)
O7 C40 1.222(3)
O8 C40 1.363(3)
O8 C41 1.438(3)
N2 C35 1.460(3)
N2 C36 1.361(3)
N2 C43 1.462(3)
C23 C24 1.369(4)
C23 C32 1.430(3)
C23 C33 1.526(4)
C24 H24 0.9300
C24 C25 1.398(4)
C25 H25 0.9300
C25 C26 1.357(4)
C26 H26 0.9300
C26 C27 1.411(4)
C27 C28 1.415(4)
C27 C32 1.420(4)
C28 H28 0.9300
C28 C29 1.358(5)
C29 H29 0.9300
C29 C30 1.397(5)
C30 H30 0.9300
C30 C31 1.369(4)
C31 H31 0.9300
C31 C32 1.425(4)
C33 H33 0.9800
C33 C34 1.548(3)
C33 C37 1.514(3)
C34 H34 0.9800
C34 C35 1.511(4)
C34 C38 1.507(4)
C35 H35A 0.9700
C35 H35B 0.9700
C36 C37 1.384(4)
C36 C44 1.500(3)
C37 C40 1.457(4)
C39 H39A 0.9600
C39 H39B 0.9600
C39 H39C 0.9600
C41 H41A 0.9700
C41 H41B 0.9700
C41 C42 1.498(5)
C42 H42A 0.9600
C42 H42B 0.9600
C42 H42C 0.9600
C43 H43A 0.9600
C43 H43B 0.9600
C43 H43C 0.9600
C44 H44A 0.9600
C44 H44B 0.9600
C44 H44C 0.9600

loop_
_geom_torsion_atom_site_label_1
_geom_torsion_atom_site_label_2
_geom_torsion_atom_site_label_3
_geom_torsion_atom_site_label_4
_geom_torsion
N1 C14 C15 C11 0.7(4)
N1 C14 C15 C16 179.7(2)
C1 C2 C3 C4 179.9(3)
C1 C2 C7 C6 179.9(3)
C1 C2 C7 C8 -0.4(4)
C1 C11 C12 C13 73.6(3)
C1 C11 C12 C19 -163.2(2)
C1 C11 C15 C14 -96.6(3)
C1 C11 C15 C16 84.3(3)
C2 C1 C10 C9 -1.3(4)
C2 C1 C11 C12 83.2(3)
C2 C1 C11 C15 -153.3(2)
C2 C3 C4 C5 0.4(5)
C2 C7 C8 C9 -0.6(5)
C3 C2 C7 C6 0.8(4)
C3 C2 C7 C8 -179.5(3)
C3 C4 C5 C6 0.5(6)
C4 C5 C6 C7 -0.8(6)
C5 C6 C7 C2 0.1(5)
C5 C6 C7 C8 -179.6(3)
C6 C7 C8 C9 179.1(3)
C7 C2 C3 C4 -1.1(5)
C7 C8 C9 C10 0.6(5)
C8 C9 C10 C1 0.3(5)
C10 C1 C2 C3 -179.7(3)
C10 C1 C2 C7 1.3(4)
C10 C1 C11 C12 -96.6(3)
C10 C1 C11 C15 27.0(4)
C11 C1 C2 C3 0.6(4)
C11 C1 C2 C7 -178.4(2)
C11 C1 C10 C9 178.5(3)
C11 C12 C13 N1 52.0(3)
C11 C12 C19 O1 -122.6(4)
C11 C12 C19 O2 58.0(3)
C11 C15 C16 O3 -170.8(3)
C11 C15 C16 O4 9.4(3)
C12 C11 C15 C14 27.8(3)
C12 C11 C15 C16 -151.2(2)
C13 N1 C14 C15 -3.4(4)
C13 N1 C14 C22 176.1(2)
C13 C12 C19 O1 0.2(5)
C13 C12 C19 O2 -179.3(2)
C14 N1 C13 C12 -24.1(4)
C14 C15 C16 O3 10.1(4)
C14 C15 C16 O4 -169.6(2)
C15 C11 C12 C13 -53.0(3)
C15 C11 C12 C19 70.2(3)
C16 O4 C17 C18 -87.4(4)
C17 O4 C16 O3 -1.0(4)
C17 O4 C16 C15 178.8(2)
C19 C12 C13 N1 -71.1(3)
C20 O2 C19 O1 1.4(5)
C20 O2 C19 C12 -179.2(3)
C21 N1 C13 C12 146.1(3)
C21 N1 C14 C15 -172.7(3)
C21 N1 C14 C22 6.8(4)
C22 C14 C15 C11 -178.8(2)
C22 C14 C15 C16 0.2(4)
N2 C36 C37 C33 0.3(4)
N2 C36 C37 C40 178.9(3)
C23 C24 C25 C26 1.0(5)
C23 C33 C34 C35 73.7(3)
C23 C33 C34 C38 -162.5(2)
C23 C33 C37 C36 -96.2(3)
C23 C33 C37 C40 85.2(3)
C24 C23 C32 C27 0.9(4)
C24 C23 C32 C31 -178.9(3)
C24 C23 C33 C34 -96.0(3)
C24 C23 C33 C37 27.4(4)
C24 C25 C26 C27 1.0(5)
C25 C26 C27 C28 177.9(3)
C25 C26 C27 C32 -2.0(4)
C26 C27 C28 C29 179.7(3)
C26 C27 C32 C23 1.0(4)
C26 C27 C32 C31 -179.2(3)
C27 C28 C29 C30 0.0(5)
C28 C27 C32 C23 -178.8(2)
C28 C27 C32 C31 1.0(4)
C28 C29 C30 C31 0.1(6)
C29 C30 C31 C32 0.5(5)
C30 C31 C32 C23 178.8(3)
C30 C31 C32 C27 -1.0(4)
C32 C23 C24 C25 -1.9(4)
C32 C23 C33 C34 82.8(3)
C32 C23 C33 C37 -153.7(2)
C32 C27 C28 C29 -0.5(5)
C33 C23 C24 C25 176.9(3)
C33 C23 C32 C27 -178.0(2)
C33 C23 C32 C31 2.2(4)
C33 C34 C35 N2 51.8(3)
C33 C34 C38 O5 -122.7(3)
C33 C34 C38 O6 57.9(3)
C33 C37 C40 O7 -176.4(3)
C33 C37 C40 O8 3.5(3)
C34 C33 C37 C36 28.3(3)
C34 C33 C37 C40 -150.3(2)
C35 N2 C36 C37 -3.5(4)
C35 N2 C36 C44 176.5(3)
C35 C34 C38 O5 0.5(4)
C35 C34 C38 O6 -178.9(2)
C36 N2 C35 C34 -23.6(4)
C36 C37 C40 O7 4.9(5)
C36 C37 C40 O8 -175.1(2)
C37 C33 C34 C35 -53.2(3)
C37 C33 C34 C38 70.7(3)
C38 C34 C35 N2 -71.8(3)
C39 O6 C38 O5 1.2(4)
C39 O6 C38 C34 -179.4(3)
C40 O8 C41 C42 -83.4(3)
C41 O8 C40 O7 -0.5(4)
C41 O8 C40 C37 179.5(3)
C43 N2 C35 C34 151.8(3)
C43 N2 C36 C37 -178.5(3)
C43 N2 C36 C44 1.5(4)
C44 C36 C37 C33 -179.7(3)
C44 C36 C37 C40 -1.1(4)
